data_4509821
loop_
_publ_author_name
'Tzeng, Biing-Chiau'
'Chiu, Tse-Hao'
'Lin, Sun-Yi'
'Yang, Chieh-Min'
'Chang, Tsung-Yi'
'Huang, Cyong-Huei'
'Chang, A. Hsiu-Hua'
'Lee, Gene-Hsiang'

_publ_section_title
;
 Structural Isomerism of Luminescent Dinuclear Pt(II)-Thiolate Diimines
;
_journal_issue 12
_journal_name_full 'Crystal Growth &amp; Design'
_journal_page_first 5356
_journal_paper_doi 10.1021/cg901100z
_journal_volume 9
_journal_year 2009
_chemical_formula_moiety 'C46 H56 N6 Pt2 S2, 2(Cl O4), C O, O'
_chemical_formula_sum 'C47 H56 Cl2 N6 O10 Pt2 S2'
_chemical_formula_weight 1390.18
_chemical_name_systematic
; 
 ? 
;
_space_group_IT_number 14
_symmetry_cell_setting monoclinic
_symmetry_space_group_name_Hall '-P 2ybc'
_symmetry_space_group_name_H-M 'P 1 21/c 1'
_atom_sites_solution_hydrogens geom
_atom_sites_solution_primary direct
_atom_sites_solution_secondary difmap
_audit_creation_method SHELXL-97
_cell_angle_alpha 90.00
_cell_angle_beta 113.738(3)
_cell_angle_gamma 90.00
_cell_formula_units_Z 4
_cell_length_a 14.0251(11)
_cell_length_b 12.3473(10)
_cell_length_c 34.0632(19)
_cell_measurement_temperature 293(2)
_cell_measurement_theta_max 25.350
_cell_measurement_theta_min -25.350
_cell_volume 5399.7(7)
_computing_cell_refinement 'BRUKER SMART'
_computing_data_collection 'BRUKER SMART'
_computing_data_reduction 'BRUKER SAINT'
_computing_molecular_graphics Ortep-3
_computing_publication_material 'Wingx publication routines (Farrugia, 1999)'
_computing_structure_refinement 'SHELXL-97 (Sheldrick, 1997)'
_computing_structure_solution 'SHELXS-97 (Sheldrick, 1990)'
_diffrn_ambient_temperature 293(2)
_diffrn_measured_fraction_theta_full 1.000
_diffrn_measured_fraction_theta_max 1.000
_diffrn_measurement_device_type 'CCD area detector'
_diffrn_measurement_method 'phi and omega scans'
_diffrn_radiation_monochromator graphite
_diffrn_radiation_source 'fine-focus sealed tube'
_diffrn_radiation_type MoK\a
_diffrn_radiation_wavelength 0.71073
_diffrn_reflns_av_R_equivalents 0.1447
_diffrn_reflns_av_sigmaI/netI 0.1110
_diffrn_reflns_limit_h_max 16
_diffrn_reflns_limit_h_min -16
_diffrn_reflns_limit_k_max 14
_diffrn_reflns_limit_k_min -14
_diffrn_reflns_limit_l_max 41
_diffrn_reflns_limit_l_min -41
_diffrn_reflns_number 53900
_diffrn_reflns_theta_full 25.35
_diffrn_reflns_theta_max 25.35
_diffrn_reflns_theta_min 1.31
_diffrn_standards_decay_% 0
_exptl_absorpt_coefficient_mu 5.410
_exptl_absorpt_correction_T_max 0.9281
_exptl_absorpt_correction_T_min 0.6967
_exptl_absorpt_correction_type empirical
_exptl_absorpt_process_details SADABS
_exptl_crystal_colour orange
_exptl_crystal_density_diffrn 1.710
_exptl_crystal_density_method 'not measured'
_exptl_crystal_description pillar
_exptl_crystal_F_000 2728
_exptl_crystal_size_max 0.07
_exptl_crystal_size_mid 0.02
_exptl_crystal_size_min 0.01
_refine_diff_density_max 1.369
_refine_diff_density_min -3.204
_refine_diff_density_rms 0.371
_refine_ls_extinction_method none
_refine_ls_goodness_of_fit_ref 1.162
_refine_ls_hydrogen_treatment mixed
_refine_ls_matrix_type full
_refine_ls_number_parameters 679
_refine_ls_number_reflns 9878
_refine_ls_number_restraints 0
_refine_ls_restrained_S_all 1.162
_refine_ls_R_factor_all 0.1412
_refine_ls_R_factor_gt 0.0961
_refine_ls_shift/su_max 0.001
_refine_ls_shift/su_mean 0.012
_refine_ls_structure_factor_coef Fsqd
_refine_ls_weighting_details 'calc w=1/[\s^2^(Fo^2^)+(0.0830P)^2^+4.1822P] where P=(Fo^2^+2Fc^2^)/3'
_refine_ls_weighting_scheme calc
_refine_ls_wR_factor_gt 0.1795
_refine_ls_wR_factor_ref 0.2008
_reflns_number_gt 6946
_reflns_number_total 9878
_reflns_threshold_expression >2sigma(I)
_cod_data_source_file cg901100zsup1.cif
_cod_data_source_block 4-b
_cod_depositor_comments
;
The following automatic conversions were performed:
'__audit_creation_method' tag replaced with '_audit_creation_method'.

Automatic conversion script
Id: cif_correct_tags 1440 2010-10-19 06:21:57Z saulius 

The following automatic conversions were performed:

'_symmetry_cell_setting' value 'Monoclinic' changed to 'monoclinic'
according to /home/saulius/struct/CIF-dictionaries/cif_core.dic
dictionary named 'cif_core.dic' version 2.4.2 from
2011-04-26.

'_exptl_absorpt_correction_type' value 'Empirical'
changed to 'empirical' according to
/home/saulius/struct/CIF-dictionaries/cif_core.dic dictionary named
'cif_core.dic' version 2.4.2 from 2011-04-26.

Automatic conversion script
Id: cif_fix_values 1891 2012-01-12 08:04:46Z andrius 
;
_cod_original_sg_symbol_H-M P2(1)/c
_cod_database_code 4509821

loop_
_symmetry_equiv_pos_as_xyz
'x, y, z'
'-x, y+1/2, -z+1/2'
'-x, -y, -z'
'x, -y-1/2, z-1/2'

loop_
_atom_site_label
_atom_site_type_symbol
_atom_site_fract_x
_atom_site_fract_y
_atom_site_fract_z
_atom_site_U_iso_or_equiv
_atom_site_adp_type
_atom_site_occupancy
_atom_site_symmetry_multiplicity
_atom_site_calc_flag
_atom_site_refinement_flags
Pt1 Pt -0.15386(5) 0.42342(5) 0.600664(19) 0.0385(2) Uani 1 1 d .
Pt2 Pt -0.08553(5) 0.45298(5) 0.53143(2) 0.0411(2) Uani 1 1 d .
Cl1 Cl 0.5458(6) 0.3157(7) 0.6555(3) 0.118(3) Uani 1 1 d .
Cl2 Cl 0.0767(6) 0.4480(4) 0.9103(2) 0.0843(17) Uani 1 1 d .
S1 S -0.1873(4) 0.6028(4) 0.52021(16) 0.0594(13) Uani 1 1 d .
S2 S -0.2300(4) 0.3554(4) 0.49168(14) 0.0569(12) Uani 1 1 d .
O1 O 0.6191(18) 0.395(2) 0.6659(8) 0.202(13) Uani 1 1 d .
O2 O 0.519(4) 0.309(5) 0.6873(18) 0.44(4) Uani 1 1 d .
O3 O 0.462(2) 0.3407(19) 0.6237(13) 0.33(3) Uani 1 1 d .
O4 O 0.586(2) 0.224(3) 0.6530(11) 0.271(18) Uani 1 1 d .
O5 O -0.021(2) 0.413(3) 0.8903(12) 0.253(18) Uani 1 1 d .
O6 O 0.0887(16) 0.5379(13) 0.9383(5) 0.120(7) Uani 1 1 d .
O7 O 0.0922(17) 0.4885(15) 0.8750(6) 0.135(7) Uani 1 1 d .
O8 O 0.147(3) 0.3719(18) 0.9262(7) 0.30(3) Uani 1 1 d .
O9 O 0.292(3) 0.407(2) 0.8672(9) 0.204(13) Uani 1 1 d .
O10 O 0.2981(17) 0.5264(15) 0.7928(6) 0.138(7) Uani 1 1 d .
N1 N -0.0804(10) 0.5483(9) 0.6391(4) 0.038(3) Uani 1 1 d .
N2 N -0.0245(10) 0.3469(11) 0.6387(4) 0.047(3) Uani 1 1 d .
N3 N 0.0504(10) 0.5281(9) 0.5678(4) 0.039(3) Uani 1 1 d .
N4 N 0.0203(11) 0.3308(12) 0.5407(5) 0.057(4) Uani 1 1 d .
N5 N -0.2833(10) 0.5087(12) 0.5672(4) 0.051(4) Uani 1 1 d .
N6 N -0.2314(10) 0.2908(10) 0.5689(4) 0.045(3) Uani 1 1 d .
C1 C -0.1113(14) 0.6465(12) 0.6391(6) 0.056(5) Uani 1 1 d .
H1 H -0.1747 0.6643 0.6170 0.01(3) Uiso 1 1 d R
C2 C -0.0621(14) 0.7281(15) 0.6672(6) 0.058(5) Uani 1 1 d .
H2 H -0.0873 0.7987 0.6629 0.05(5) Uiso 1 1 d R
C3 C 0.0275(13) 0.7004(12) 0.7025(5) 0.041(4) Uani 1 1 d .
C4 C 0.0654(12) 0.5955(12) 0.7040(5) 0.037(4) Uani 1 1 d .
H4 H 0.1284 0.5766 0.7261 0.04(4) Uiso 1 1 d R
C5 C 0.0112(11) 0.5178(11) 0.6731(5) 0.034(3) Uani 1 1 d .
C6 C 0.0455(11) 0.4073(12) 0.6715(4) 0.033(3) Uani 1 1 d .
C7 C 0.1349(13) 0.3642(14) 0.7006(5) 0.050(4) Uani 1 1 d .
H7 H 0.1795 0.4080 0.7225 0.08(7) Uiso 1 1 d R
C8 C 0.1622(13) 0.2555(13) 0.6991(5) 0.048(4) Uani 1 1 d .
C9 C 0.0933(14) 0.1946(14) 0.6641(5) 0.052(4) Uani 1 1 d .
H9 H 0.1075 0.1226 0.6605 0.04(4) Uiso 1 1 d R
C10 C 0.0041(14) 0.2436(12) 0.6354(5) 0.047(4) Uani 1 1 d .
H10 H -0.0395 0.2030 0.6121 0.06(5) Uiso 1 1 d R
C11 C 0.0855(15) 0.7804(13) 0.7374(5) 0.053(5) Uani 1 1 d .
C12 C 0.0246(19) 0.8886(15) 0.7311(6) 0.076(7) Uani 1 1 d .
H12A H 0.0212 0.9228 0.7052 0.02(3) Uiso 1 1 d R
H12B H 0.0600 0.9354 0.7551 0.09(7) Uiso 1 1 d R
H12C H -0.0447 0.8748 0.7289 0.13(11) Uiso 1 1 d R
C13 C 0.1042(18) 0.7320(17) 0.7817(5) 0.072(6) Uani 1 1 d .
H13A H 0.0383 0.7113 0.7817 0.01(3) Uiso 1 1 d R
H13B H 0.1362 0.7856 0.8034 0.03(4) Uiso 1 1 d R
H13C H 0.1486 0.6696 0.7874 0.5(4) Uiso 1 1 d R
C14 C 0.1904(16) 0.8028(19) 0.7353(8) 0.085(7) Uani 1 1 d .
H14A H 0.2267 0.7356 0.7378 0.05(5) Uiso 1 1 d R
H14B H 0.2309 0.8499 0.7585 0.10(8) Uiso 1 1 d R
H14C H 0.1797 0.8366 0.7085 0.11(9) Uiso 1 1 d R
C15 C 0.2605(15) 0.2071(15) 0.7340(6) 0.062(5) Uani 1 1 d .
C16 C 0.248(2) 0.214(3) 0.7756(7) 0.113(10) Uani 1 1 d .
H16A H 0.3020 0.1732 0.7974 0.22(15) Uiso 1 1 d R
H16B H 0.1814 0.1828 0.7710 0.06(7) Uiso 1 1 d R
H16C H 0.2502 0.2876 0.7845 0.20(17) Uiso 1 1 d R
C17 C 0.3501(19) 0.268(2) 0.7347(13) 0.137(12) Uani 1 1 d .
H17A H 0.3522 0.3362 0.7487 0.04(5) Uiso 1 1 d R
H17B H 0.3433 0.2814 0.7059 0.19(18) Uiso 1 1 d R
H17C H 0.4132 0.2289 0.7500 0.10(7) Uiso 1 1 d R
C18 C 0.275(3) 0.0886(19) 0.7234(7) 0.110(10) Uani 1 1 d .
H18A H 0.2990 0.0855 0.7008 0.20(16) Uiso 1 1 d R
H18B H 0.2090 0.0518 0.7145 0.4(4) Uiso 1 1 d R
H18C H 0.3244 0.0542 0.7486 0.06(5) Uiso 1 1 d R
C19 C 0.0603(14) 0.6352(13) 0.5802(6) 0.050(4) Uani 1 1 d .
H19 H 0.0030 0.6813 0.5703 2(3) Uiso 1 1 d R
C20 C 0.1571(15) 0.6743(14) 0.6079(6) 0.053(5) Uani 1 1 d .
H20 H 0.1622 0.7468 0.6158 0.05(5) Uiso 1 1 d R
C21 C 0.2435(15) 0.6117(13) 0.6239(6) 0.053(5) Uani 1 1 d .
C22 C 0.2306(14) 0.5041(14) 0.6101(5) 0.051(4) Uani 1 1 d .
H22 H 0.2879 0.4580 0.6202 0.08(7) Uiso 1 1 d R
C23 C 0.1362(13) 0.4635(13) 0.5820(5) 0.041(4) Uani 1 1 d .
C24 C 0.1212(13) 0.3530(12) 0.5669(5) 0.044(4) Uani 1 1 d .
C25 C 0.1955(13) 0.2747(13) 0.5755(5) 0.045(4) Uani 1 1 d .
H25 H 0.2642 0.2917 0.5930 0.02(3) Uiso 1 1 d R
C26 C 0.1722(14) 0.1709(13) 0.5586(6) 0.051(4) Uani 1 1 d .
C27 C 0.0713(15) 0.1515(15) 0.5308(6) 0.060(5) Uani 1 1 d .
H27 H 0.0522 0.0856 0.5165 0.06(5) Uiso 1 1 d R
C28 C -0.0019(14) 0.2334(14) 0.5241(6) 0.056(5) Uani 1 1 d .
H28 H -0.0711 0.2173 0.5071 0.07(6) Uiso 1 1 d R
C29 C 0.3516(15) 0.6520(15) 0.6550(6) 0.064(5) Uani 1 1 d .
C30 C 0.3483(18) 0.7748(16) 0.6634(9) 0.088(7) Uani 1 1 d .
H30A H 0.4155 0.7977 0.6838 0.05(5) Uiso 1 1 d R
H30B H 0.2969 0.7894 0.6747 0.15(12) Uiso 1 1 d R
H30C H 0.3310 0.8137 0.6370 0.13(11) Uiso 1 1 d R
C31 C 0.3792(19) 0.5893(18) 0.6974(6) 0.080(7) Uani 1 1 d .
H31A H 0.4063 0.5194 0.6950 0.10(8) Uiso 1 1 d R
H31B H 0.3184 0.5804 0.7034 0.3(2) Uiso 1 1 d R
H31C H 0.4311 0.6290 0.7203 0.04(4) Uiso 1 1 d R
C32 C 0.4306(16) 0.632(2) 0.6361(9) 0.088(8) Uani 1 1 d .
H32A H 0.4203 0.5599 0.6241 0.15(11) Uiso 1 1 d R
H32B H 0.5003 0.6378 0.6577 2(3) Uiso 1 1 d R
H32C H 0.4202 0.6837 0.6139 0.14(12) Uiso 1 1 d R
C33 C 0.2564(15) 0.0827(14) 0.5702(6) 0.058(5) Uani 1 1 d .
C34 C 0.314(2) 0.0755(19) 0.6181(8) 0.097(8) Uani 1 1 d .
H34A H 0.2671 0.0511 0.6305 0.18(15) Uiso 1 1 d R
H34B H 0.3410 0.1454 0.6295 0.07(6) Uiso 1 1 d R
H34C H 0.3703 0.0250 0.6249 0.05(5) Uiso 1 1 d R
C35 C 0.3314(17) 0.1163(19) 0.5501(8) 0.081(7) Uani 1 1 d .
H35A H 0.3783 0.0576 0.5523 0.08(6) Uiso 1 1 d R
H35B H 0.3706 0.1791 0.5642 0.4(3) Uiso 1 1 d R
H35C H 0.2914 0.1325 0.5204 0.03(4) Uiso 1 1 d R
C36 C 0.2093(18) -0.0255(15) 0.5513(8) 0.092(8) Uani 1 1 d .
H36A H 0.1587 -0.0437 0.5626 0.03(4) Uiso 1 1 d R
H36B H 0.2638 -0.0787 0.5603 0.11(8) Uiso 1 1 d R
H36C H 0.1763 -0.0242 0.5206 2(3) Uiso 1 1 d R
C37 C -0.2913(13) 0.5764(12) 0.5349(6) 0.049(4) Uani 1 1 d .
C38 C -0.3853(16) 0.6357(17) 0.5150(8) 0.078(6) Uani 1 1 d .
H38 H -0.3908 0.6854 0.4936 0.10(8) Uiso 1 1 d R
C39 C -0.4654(19) 0.624(2) 0.5255(11) 0.113(10) Uani 1 1 d .
H39 H -0.5268 0.6629 0.5115 0.13(9) Uiso 1 1 d R
C40 C -0.457(2) 0.552(2) 0.5575(10) 0.104(9) Uani 1 1 d .
H40 H -0.5118 0.5429 0.5658 0.11(9) Uiso 1 1 d R
C41 C -0.3663(15) 0.4952(19) 0.5776(7) 0.070(6) Uani 1 1 d .
H41 H -0.3617 0.4460 0.5990 0.05(5) Uiso 1 1 d R
C42 C -0.2621(12) 0.2716(13) 0.5263(5) 0.047(4) Uani 1 1 d .
C43 C -0.3294(13) 0.1823(14) 0.5062(7) 0.057(5) Uani 1 1 d .
H43 H -0.3490 0.1671 0.4772 0.4(3) Uiso 1 1 d R
C44 C -0.3638(15) 0.1192(15) 0.5306(7) 0.065(5) Uani 1 1 d .
H44 H -0.4085 0.0616 0.5180 0.12(9) Uiso 1 1 d R
C45 C -0.3332(18) 0.1410(17) 0.5732(8) 0.085(7) Uani 1 1 d .
H45 H -0.3563 0.0984 0.5901 0.02(3) Uiso 1 1 d R
C46 C -0.2695(16) 0.2251(18) 0.5902(7) 0.076(6) Uani 1 1 d .
H46 H -0.2497 0.2388 0.6193 0.07(6) Uiso 1 1 d R
C47 C 0.378(4) 0.340(4) 0.898(2) 0.32(4) Uani 1 1 d .

loop_
_atom_site_aniso_label
_atom_site_aniso_U_11
_atom_site_aniso_U_22
_atom_site_aniso_U_33
_atom_site_aniso_U_23
_atom_site_aniso_U_13
_atom_site_aniso_U_12
Pt1 0.0412(4) 0.0369(3) 0.0344(4) -0.0018(3) 0.0122(3) 0.0001(3)
Pt2 0.0421(4) 0.0427(4) 0.0389(4) -0.0006(3) 0.0168(3) 0.0027(3)
Cl1 0.069(5) 0.104(5) 0.177(8) 0.009(5) 0.047(5) 0.004(4)
Cl2 0.120(5) 0.053(3) 0.088(4) -0.001(3) 0.051(4) -0.010(3)
S1 0.061(3) 0.055(3) 0.061(3) 0.016(2) 0.023(3) 0.016(2)
S2 0.050(3) 0.073(3) 0.039(3) -0.004(2) 0.009(2) 0.003(2)
O1 0.119(19) 0.23(3) 0.18(2) 0.07(2) -0.026(16) -0.070(19)
O2 0.41(7) 0.59(9) 0.54(8) 0.03(7) 0.42(7) -0.06(6)
O3 0.14(2) 0.116(19) 0.46(5) 0.03(2) -0.15(3) -0.028(16)
O4 0.21(3) 0.22(3) 0.34(4) -0.03(3) 0.06(3) 0.14(3)
O5 0.17(3) 0.26(3) 0.37(5) -0.14(3) 0.15(3) -0.11(3)
O6 0.19(2) 0.074(11) 0.105(14) -0.027(9) 0.074(14) 0.001(12)
O7 0.18(2) 0.099(13) 0.107(15) 0.011(12) 0.040(14) -0.012(14)
O8 0.61(7) 0.100(16) 0.104(18) 0.025(13) 0.04(3) 0.17(3)
O9 0.30(4) 0.14(2) 0.22(3) -0.11(2) 0.16(3) -0.07(2)
O10 0.170(19) 0.124(15) 0.087(13) -0.001(11) 0.018(13) 0.025(14)
N1 0.048(8) 0.037(7) 0.030(7) -0.012(6) 0.017(6) -0.006(6)
N2 0.034(8) 0.051(9) 0.049(9) 0.003(7) 0.011(7) 0.000(6)
N3 0.053(9) 0.030(7) 0.040(8) -0.013(6) 0.025(7) -0.017(6)
N4 0.051(10) 0.067(10) 0.052(9) -0.011(8) 0.020(8) 0.006(8)
N5 0.039(8) 0.070(10) 0.038(8) -0.012(7) 0.010(7) 0.017(7)
N6 0.036(8) 0.045(8) 0.044(8) -0.009(7) 0.006(7) -0.009(6)
C1 0.059(12) 0.029(9) 0.066(12) -0.009(8) 0.012(10) 0.022(8)
C2 0.062(13) 0.051(12) 0.068(13) -0.014(9) 0.034(11) 0.002(9)
C3 0.054(11) 0.041(9) 0.036(9) -0.001(7) 0.026(9) -0.001(8)
C4 0.029(9) 0.052(10) 0.030(8) 0.004(7) 0.013(7) 0.003(7)
C5 0.033(9) 0.037(9) 0.032(9) -0.005(7) 0.014(7) -0.006(7)
C6 0.031(8) 0.043(9) 0.025(8) 0.007(7) 0.012(7) -0.003(7)
C7 0.040(10) 0.064(12) 0.041(10) 0.006(9) 0.011(9) 0.009(9)
C8 0.045(10) 0.049(10) 0.050(11) 0.024(8) 0.018(9) 0.014(8)
C9 0.066(12) 0.037(10) 0.045(10) -0.008(8) 0.014(9) 0.000(9)
C10 0.067(12) 0.030(9) 0.049(11) 0.000(8) 0.030(10) 0.003(8)
C11 0.071(13) 0.042(10) 0.046(11) -0.019(8) 0.025(10) -0.005(9)
C12 0.11(2) 0.068(13) 0.028(11) -0.026(9) 0.000(11) 0.010(12)
C13 0.099(18) 0.099(16) 0.020(10) -0.015(10) 0.025(10) -0.015(14)
C14 0.077(16) 0.076(16) 0.11(2) -0.034(16) 0.039(14) -0.020(13)
C15 0.047(12) 0.054(12) 0.077(14) 0.018(10) 0.015(10) 0.012(9)
C16 0.12(3) 0.16(3) 0.049(14) 0.053(16) 0.023(14) 0.07(2)
C17 0.08(2) 0.10(2) 0.20(4) 0.03(2) 0.02(2) 0.048(18)
C18 0.16(3) 0.086(18) 0.048(14) 0.025(12) 0.008(17) 0.060(18)
C19 0.067(13) 0.038(10) 0.061(12) -0.006(8) 0.044(10) -0.002(9)
C20 0.069(13) 0.039(10) 0.064(12) -0.016(9) 0.040(11) -0.018(9)
C21 0.059(12) 0.038(10) 0.064(12) -0.004(8) 0.027(10) -0.006(9)
C22 0.051(12) 0.057(11) 0.049(11) -0.003(9) 0.025(9) 0.010(9)
C23 0.043(10) 0.050(10) 0.043(10) -0.002(8) 0.030(8) 0.000(8)
C24 0.054(11) 0.035(9) 0.060(11) -0.010(8) 0.041(10) -0.008(8)
C25 0.036(10) 0.059(11) 0.052(11) -0.011(8) 0.029(9) -0.002(8)
C26 0.064(13) 0.038(9) 0.062(12) -0.005(8) 0.038(10) 0.011(9)
C27 0.059(13) 0.056(12) 0.071(13) -0.020(10) 0.033(11) -0.012(10)
C28 0.033(11) 0.052(11) 0.085(14) -0.015(10) 0.026(10) 0.004(8)
C29 0.052(12) 0.064(13) 0.070(14) -0.034(11) 0.017(11) -0.023(10)
C30 0.069(16) 0.060(14) 0.12(2) -0.022(15) 0.020(16) -0.015(11)
C31 0.077(16) 0.074(16) 0.060(14) -0.015(11) -0.005(12) -0.023(13)
C32 0.056(14) 0.091(17) 0.12(2) -0.039(18) 0.042(14) -0.027(12)
C33 0.061(12) 0.046(10) 0.062(13) -0.004(9) 0.019(10) 0.024(9)
C34 0.11(2) 0.071(17) 0.11(2) 0.008(15) 0.044(19) 0.038(15)
C35 0.065(14) 0.091(16) 0.098(18) 0.038(14) 0.045(14) 0.046(13)
C36 0.093(17) 0.045(12) 0.17(3) -0.019(14) 0.086(18) 0.006(12)
C37 0.046(10) 0.035(9) 0.054(11) 0.005(8) 0.007(9) 0.008(8)
C38 0.059(15) 0.066(14) 0.088(16) 0.005(13) 0.007(12) 0.024(11)
C39 0.042(15) 0.13(2) 0.15(3) -0.02(2) 0.024(17) 0.039(16)
C40 0.059(17) 0.13(3) 0.12(2) -0.039(19) 0.038(18) 0.012(16)
C41 0.053(13) 0.096(16) 0.084(16) -0.029(13) 0.052(12) -0.018(11)
C42 0.030(9) 0.057(11) 0.048(11) -0.004(8) 0.011(8) 0.019(8)
C43 0.034(10) 0.046(11) 0.082(14) -0.020(10) 0.013(10) -0.002(8)
C44 0.056(13) 0.051(11) 0.085(16) -0.010(11) 0.024(12) -0.019(10)
C45 0.108(19) 0.068(14) 0.098(19) -0.007(13) 0.059(16) -0.039(14)
C46 0.066(15) 0.101(18) 0.053(14) 0.004(12) 0.014(11) -0.017(13)
C47 0.29(7) 0.18(5) 0.43(9) 0.12(5) 0.09(6) 0.16(5)

loop_
_atom_type_symbol
_atom_type_description
_atom_type_scat_dispersion_real
_atom_type_scat_dispersion_imag
_atom_type_scat_source
C C 0.0033 0.0016 'International Tables Vol C Tables 4.2.6.8 and 6.1.1.4'
H H 0.0000 0.0000 'International Tables Vol C Tables 4.2.6.8 and 6.1.1.4'
Cl Cl 0.1484 0.1585 'International Tables Vol C Tables 4.2.6.8 and 6.1.1.4'
N N 0.0061 0.0033 'International Tables Vol C Tables 4.2.6.8 and 6.1.1.4'
O O 0.0106 0.0060 'International Tables Vol C Tables 4.2.6.8 and 6.1.1.4'
Pt Pt -1.7033 8.3905 'International Tables Vol C Tables 4.2.6.8 and 6.1.1.4'
S S 0.1246 0.1234 'International Tables Vol C Tables 4.2.6.8 and 6.1.1.4'

loop_
_geom_angle_atom_site_label_1
_geom_angle_atom_site_label_2
_geom_angle_atom_site_label_3
_geom_angle
N2 Pt1 N5 174.6(5)
N2 Pt1 N1 81.2(5)
N5 Pt1 N1 94.4(5)
N2 Pt1 N6 96.7(5)
N5 Pt1 N6 87.3(5)
N1 Pt1 N6 172.2(5)
N2 Pt1 Pt2 94.4(4)
N5 Pt1 Pt2 89.5(4)
N1 Pt1 Pt2 100.5(3)
N6 Pt1 Pt2 87.1(4)
N3 Pt2 N4 78.4(6)
N3 Pt2 S1 95.9(4)
N4 Pt2 S1 172.6(5)
N3 Pt2 S2 175.1(4)
N4 Pt2 S2 96.8(4)
S1 Pt2 S2 88.98(18)
N3 Pt2 Pt1 95.6(3)
N4 Pt2 Pt1 103.8(4)
S1 Pt2 Pt1 81.28(13)
S2 Pt2 Pt1 84.89(12)
O3 Cl1 O4 116(2)
O3 Cl1 O2 104(3)
O4 Cl1 O2 107(3)
O3 Cl1 O1 113.1(17)
O4 Cl1 O1 110(2)
O2 Cl1 O1 106(3)
O8 Cl2 O5 115(2)
O8 Cl2 O7 105.0(19)
O5 Cl2 O7 99.2(19)
O8 Cl2 O6 114.5(15)
O5 Cl2 O6 114.3(16)
O7 Cl2 O6 106.2(11)
C37 S1 Pt2 109.8(5)
C42 S2 Pt2 108.6(6)
C1 N1 C5 117.0(13)
C1 N1 Pt1 129.5(12)
C5 N1 Pt1 113.1(9)
C10 N2 C6 116.1(14)
C10 N2 Pt1 128.0(12)
C6 N2 Pt1 115.9(10)
C23 N3 C19 119.2(14)
C23 N3 Pt2 115.3(10)
C19 N3 Pt2 125.4(12)
C28 N4 C24 118.1(15)
C28 N4 Pt2 125.2(12)
C24 N4 Pt2 116.6(11)
C37 N5 C41 119.4(17)
C37 N5 Pt1 123.1(12)
C41 N5 Pt1 117.5(15)
C46 N6 C42 116.8(15)
C46 N6 Pt1 116.6(13)
C42 N6 Pt1 125.7(12)
N1 C1 C2 128.1(17)
C1 C2 C3 116.8(16)
C2 C3 C4 117.4(15)
C2 C3 C11 122.4(15)
C4 C3 C11 120.2(15)
C3 C4 C5 121.7(14)
N1 C5 C4 118.7(13)
N1 C5 C6 115.6(12)
C4 C5 C6 125.6(14)
C7 C6 N2 121.9(15)
C7 C6 C5 124.3(15)
N2 C6 C5 113.6(13)
C6 C7 C8 122.4(17)
C7 C8 C9 115.8(15)
C7 C8 C15 121.2(17)
C9 C8 C15 122.9(15)
C10 C9 C8 118.8(15)
N2 C10 C9 124.7(16)
C3 C11 C14 107.8(14)
C3 C11 C13 110.0(14)
C14 C11 C13 109.2(18)
C3 C11 C12 111.2(15)
C14 C11 C12 108.8(17)
C13 C11 C12 109.7(15)
C17 C15 C16 113(3)
C17 C15 C8 108.1(17)
C16 C15 C8 107.6(16)
C17 C15 C18 108(2)
C16 C15 C18 110(2)
C8 C15 C18 110.5(17)
N3 C19 C20 119.4(16)
C21 C20 C19 123.1(16)
C20 C21 C22 115.8(17)
C20 C21 C29 124.5(16)
C22 C21 C29 119.8(17)
C23 C22 C21 122.5(17)
N3 C23 C22 119.9(15)
N3 C23 C24 116.5(15)
C22 C23 C24 123.5(16)
N4 C24 C25 119.9(14)
N4 C24 C23 112.9(15)
C25 C24 C23 127.2(16)
C24 C25 C26 122.2(16)
C27 C26 C25 116.9(16)
C27 C26 C33 121.8(16)
C25 C26 C33 121.3(17)
C26 C27 C28 118.3(17)
N4 C28 C27 124.3(17)
C32 C29 C21 109.9(16)
C32 C29 C31 111(2)
C21 C29 C31 106.8(15)
C32 C29 C30 108.9(19)
C21 C29 C30 110.4(17)
C31 C29 C30 109.5(18)
C34 C33 C36 111.1(18)
C34 C33 C35 110(2)
C36 C33 C35 108.1(18)
C34 C33 C26 110.0(15)
C36 C33 C26 110.9(16)
C35 C33 C26 106.8(15)
N5 C37 C38 117.7(18)
N5 C37 S1 122.8(12)
C38 C37 S1 119.2(16)
C39 C38 C37 123(2)
C38 C39 C40 118(3)
C41 C40 C39 120(3)
N5 C41 C40 122(2)
N6 C42 C43 120.6(17)
N6 C42 S2 123.9(13)
C43 C42 S2 115.4(14)
C44 C43 C42 118.4(19)
C43 C44 C45 119.9(19)
C46 C45 C44 119(2)
N6 C46 C45 125(2)

loop_
_geom_bond_atom_site_label_1
_geom_bond_atom_site_label_2
_geom_bond_distance
Pt1 N2 1.993(13)
Pt1 N5 2.010(13)
Pt1 N1 2.017(11)
Pt1 N6 2.022(12)
Pt1 Pt2 2.9040(9)
Pt2 N3 2.032(12)
Pt2 N4 2.051(14)
Pt2 S1 2.274(5)
Pt2 S2 2.276(5)
Cl1 O3 1.28(2)
Cl1 O4 1.29(2)
Cl1 O2 1.29(4)
Cl1 O1 1.36(2)
Cl2 O8 1.31(3)
Cl2 O5 1.34(3)
Cl2 O7 1.40(2)
Cl2 O6 1.429(15)
S1 C37 1.752(19)
S2 C42 1.759(18)
O9 C47 1.50(5)
N1 C1 1.287(17)
N1 C5 1.390(18)
N2 C10 1.354(19)
N2 C6 1.373(18)
N3 C23 1.360(19)
N3 C19 1.378(19)
N4 C28 1.31(2)
N4 C24 1.36(2)
N5 C37 1.35(2)
N5 C41 1.36(2)
N6 C46 1.34(2)
N6 C42 1.359(19)
C1 C2 1.37(2)
C2 C3 1.39(2)
C3 C4 1.39(2)
C3 C11 1.51(2)
C4 C5 1.40(2)
C5 C6 1.45(2)
C6 C7 1.36(2)
C7 C8 1.40(2)
C8 C9 1.41(2)
C8 C15 1.53(2)
C9 C10 1.38(2)
C11 C14 1.53(3)
C11 C13 1.54(2)
C11 C12 1.55(2)
C15 C17 1.46(3)
C15 C16 1.50(3)
C15 C18 1.54(3)
C19 C20 1.39(2)
C20 C21 1.35(2)
C21 C22 1.40(2)
C21 C29 1.54(2)
C22 C23 1.38(2)
C23 C24 1.44(2)
C24 C25 1.37(2)
C25 C26 1.39(2)
C26 C27 1.37(2)
C26 C33 1.54(2)
C27 C28 1.39(2)
C29 C32 1.51(3)
C29 C31 1.54(3)
C29 C30 1.55(2)
C33 C34 1.50(3)
C33 C36 1.51(2)
C33 C35 1.53(3)
C37 C38 1.42(2)
C38 C39 1.32(3)
C39 C40 1.37(4)
C40 C41 1.37(3)
C42 C43 1.43(2)
C43 C44 1.36(3)
C44 C45 1.36(3)
C45 C46 1.34(3)
